data_2004491
loop_
_publ_author_name
'Liao, J.-H.'
'Guyomard, D.'
'Piffard, Y.'
'Tournoux, M.'

_publ_section_title
;
 K~2~Mn~3~(OH)~2~(VO~4~)~2~, a New Two-Dimensional Potassium
 Manganese(II) Hydroxyvanadate
;
_journal_issue 2
_journal_name_full 'Acta Crystallographica Section C'
_journal_page_first 284
_journal_page_last 286
_journal_paper_doi 10.1107/S0108270195010559
_journal_volume 52
_journal_year 1996
_chemical_formula_iupac 'K2 Mn3 (O1 H)2 (V1 O4)2'
_chemical_formula_moiety 'K2 Mn3 V2 O10 H2'
_chemical_formula_sum 'H2 K2 Mn3 O10 V2'
_chemical_formula_weight 506.9
_chemical_name_systematic
;
potassium manganese(II) hydroxy-vanadate
;
_space_group_IT_number 12
_symmetry_cell_setting monoclinic
_symmetry_space_group_name_Hall '-C 2y'
_symmetry_space_group_name_H-M 'C 1 2/m 1'
_cell_angle_alpha 90.0
_cell_angle_beta 105.401(9)
_cell_angle_gamma 90.0
_cell_formula_units_Z 2
_cell_length_a 15.204(2)
_cell_length_b 6.1593(5)
_cell_length_c 5.3998(4)
_cell_measurement_reflns_used 25
_cell_measurement_temperature 293
_cell_measurement_theta_max 15.39
_cell_measurement_theta_min 13.19
_cell_volume 487.51(9)
_computing_cell_refinement 'CAD-4 software'
_computing_data_collection 'CAD-4 software (Enraf-Nonius, 1989)'
_computing_data_reduction 'XPREP SHELXTL-Plus (Sheldrick, 1991)'
_computing_molecular_graphics 'XP SHELXTL-Plus'
_computing_publication_material 'XPUB SHELXTL-Plus'
_computing_structure_refinement 'XLS SHELXTL-Plus'
_computing_structure_solution 'XS SHELXTL-Plus'
_diffrn_ambient_temperature 293
_diffrn_measurement_device 'Enraf-Nonius CAD-4 diffractometer'
_diffrn_measurement_method \w
_diffrn_radiation_monochromator graphite
_diffrn_radiation_source xray_tube
_diffrn_radiation_type 'Mo K\a'
_diffrn_radiation_wavelength 0.71073
_diffrn_reflns_av_R_equivalents 0.016
_diffrn_reflns_av_sigmaI/netI .039
_diffrn_reflns_limit_h_max 27
_diffrn_reflns_limit_h_min -27
_diffrn_reflns_limit_k_max 11
_diffrn_reflns_limit_k_min -1
_diffrn_reflns_limit_l_max 9
_diffrn_reflns_limit_l_min -1
_diffrn_reflns_number 2217
_diffrn_reflns_theta_max 40.0
_diffrn_reflns_theta_min 2.0
_diffrn_standards_decay_% 0
_diffrn_standards_interval_count 200
_diffrn_standards_number 3
_exptl_absorpt_coefficient_mu 6.52
_exptl_absorpt_correction_T_max .995
_exptl_absorpt_correction_T_min .844
_exptl_absorpt_correction_type '\y scan'
_exptl_crystal_colour orange
_exptl_crystal_density_diffrn 3.453
_exptl_crystal_description Parallelepiped
_exptl_crystal_F_000 482
_exptl_crystal_size_max 0.18
_exptl_crystal_size_mid 0.08
_exptl_crystal_size_min 0.04
_refine_diff_density_max 1.78
_refine_diff_density_min -1.49
_refine_ls_abs_structure_Flack 0
_refine_ls_extinction_coef 0.0056(3)
_refine_ls_extinction_method 'Larson (1970)'
_refine_ls_goodness_of_fit_all 1.82
_refine_ls_goodness_of_fit_obs 1.93
_refine_ls_hydrogen_treatment 'H atom fixed but included in calculation'
_refine_ls_matrix_type full
_refine_ls_number_constraints 0
_refine_ls_number_parameters 50
_refine_ls_number_reflns 1296
_refine_ls_number_restraints 0
_refine_ls_R_factor_all .052
_refine_ls_R_factor_obs .040
_refine_ls_shift/esd_max .001
_refine_ls_shift/esd_mean .000
_refine_ls_structure_factor_coef F
_refine_ls_weighting_details 'w = 1/[\s^2^(F)+0.0001F^2^]'
_refine_ls_weighting_scheme calc
_refine_ls_wR_factor_all .048
_refine_ls_wR_factor_obs .046
_reflns_number_observed 1296
_reflns_number_total 1529
_reflns_observed_criterion F>4\s(F)
_cod_data_source_file du1128.cif
_cod_data_source_block TOZ
_cod_depositor_comments
;
The following automatic conversions were performed:

'_refine_ls_weighting_scheme' value '1/[\s^2^(F)+0.0001F^2^]' was
changed to 'calc'. New tag '_refine_ls_weighting_details' was
created. The value of the new tag was set to 'w =
1/[\s^2^(F)+0.0001F^2^]'.

Automatic conversion script
Id: cif_fix_values 3143 2015-03-26 13:38:13Z robertas 
;
_cod_original_cell_volume 487.54(8)
_cod_original_sg_symbol_H-M 'C 2/m'
_cod_database_code 2004491

loop_
_symmetry_equiv_pos_as_xyz
x,y,z
1/2+x,1/2+y,z
-x,-y,-z
1/2-x,1/2-y,-z
-x,y,-z
1/2-x,1/2+y,-z
x,-y,z
1/2+x,1/2-y,z

loop_
_atom_site_aniso_label
_atom_site_aniso_U_11
_atom_site_aniso_U_22
_atom_site_aniso_U_33
_atom_site_aniso_U_12
_atom_site_aniso_U_13
_atom_site_aniso_U_23
_atom_site_aniso_type_symbol
Mn(1) 0.0100(10) 0.0100(10) 0.0090(10) 0.000 0.0030(10) 0.000 Mn
Mn(2) 0.0100(10) 0.0070(10) 0.0090(10) 0.000 0.0010(10) 0.000 Mn
V 0.0040(10) 0.0080(10) 0.0070(10) 0.000 0.0010(10) 0.000 V
K 0.0130(10) 0.0250(10) 0.0140(10) 0.000 0.0040(10) 0.000 K
O(1) 0.0070(10) 0.0090(10) 0.0100(10) 0.000 0.0010(10) 0.000 O
O(2) 0.0110(10) 0.0090(10) 0.0110(10) -0.0010(10) 0.0030(10) 0.0010(10) O
O(3) 0.0050(10) 0.025(2) 0.0130(10) 0.000 0.0010(10) 0.000 O
O(4) 0.0100(10) 0.0090(10) 0.0080(10) 0.000 0.0000(10) 0.000 O

loop_
_atom_site_label
_atom_site_fract_x
_atom_site_fract_y
_atom_site_fract_z
_atom_site_U_iso_or_equiv
_atom_site_thermal_displace_type
_atom_site_type_symbol
Mn(1) 0.0000 0.0000 0.0000 0.009(1) Uij Mn
Mn(2) 0.0000 0.2644(1) 0.5000 0.009(1) Uij Mn
V 0.3793(1) 0.0000 0.9076(1) 0.006(1) Uij V
K 0.2622(1) 0.5000 0.7047(2) 0.017(1) Uij K
O(1) 0.0724(2) 0.0000 -0.2817(6) 0.009(1) Uij O
O(2) 0.4145(1) 0.2318(3) 0.7767(4) 0.010(1) Uij O
O(3) 0.2648(2) 0.0000 0.8200(6) 0.015(1) Uij O
O(4) 0.4149(2) 0.0000 0.2436(6) 0.009(1) Uij O
H 0.1396 0.0000 0.7920 0.050 Uiso H

loop_
_atom_type_symbol
_atom_type_scat_dispersion_real
_atom_type_scat_dispersion_imag
_atom_type_scat_source
K .179 .250 International_Tables_Vol_IV_Table_2.3.1
H 0 0 International_Tables_Vol_IV_Table_2.3.1
O .008 .006 International_Tables_Vol_IV_Table_2.3.1
Mn .295 .729 International_Tables_Vol_IV_Table_2.3.1
V .267 .530 International_Tables_Vol_IV_Table_2.3.1

loop_
_geom_angle_atom_site_label_1
_geom_angle_atom_site_label_2
_geom_angle_atom_site_label_3
_geom_angle_site_symmetry_1
_geom_angle_site_symmetry_2
_geom_angle_site_symmetry_3
_geom_angle
_geom_angle_publ_flag
O(1) Mn(1) O(1) . . 3_555 180.00(10) yes
O(1) Mn(1) O(2) . . 2_444 87.20(10) yes
O(1) Mn(1) O(2) 3_555 . 2_444 92.80(10) yes
O(1) Mn(1) O(2) . . 4_556 92.80(10) ?
O(1) Mn(1) O(2) 3_555 . 4_556 87.20(10) ?
O(2) Mn(1) O(2) 2_444 . 4_556 180.00(10) yes
O(1) Mn(1) O(2) . . 6_546 92.80(10) ?
O(1) Mn(1) O(2) 3_555 . 6_546 87.20(10) ?
O(2) Mn(1) O(2) 2_444 . 6_546 85.20(10) yes
O(2) Mn(1) O(2) 4_556 . 6_546 94.80(10) yes
O(1) Mn(1) O(2) . . 8_454 87.20(10) ?
O(1) Mn(1) O(2) 3_555 . 8_454 92.80(10) ?
O(2) Mn(1) O(2) 1_554 . 8_454 94.80(10) ?
O(2) Mn(1) O(2) 4_556 . 8_454 85.20(10) ?
O(2) Mn(1) O(2) 6_546 . 8_454 180.00(10) ?
O(1) Mn(2) O(1) 1_556 . 3_555 80.70(10) yes
O(1) Mn(2) O(2) 1_556 . 4_556 94.10(10) yes
O(1) Mn(2) O(2) 3_555 . 4_556 86.80(10) yes
O(1) Mn(2) O(2) 1_556 . 8_455 86.80(10) ?
O(1) Mn(2) O(2) 3_555 . 8_455 94.10(10) ?
O(2) Mn(2) O(2) 4_556 . 8_455 178.80(10) yes
O(1) Mn(2) O(4) 1_556 . 2_455 172.10(10) yes
O(1) Mn(2) O(4) 3_555 . 2_455 91.40(10) yes
O(2) Mn(2) O(4) 4_556 . 2_455 85.40(10) yes
O(2) Mn(2) O(4) 8_455 . 2_455 93.80(10) yes
O(1) Mn(2) O(4) 1_556 . 2_455 91.40(10) ?
O(1) Mn(2) O(4) 3_555 . 2_455 172.10(10) ?
O(2) Mn(2) O(4) 4_556 . 2_455 93.80(10) ?
O(2) Mn(2) O(4) 8_455 . 2_455 85.40(10) ?
O(4) Mn(2) O(4) 2_455 . 4_556 96.40(10) yes
O(2) V O(3) . . . 107.10(10) yes
O(2) V O(2) . . 7_555 110.3(2) yes
O(3) V O(2) . . 7_555 107.10(10) ?
O(2) V O(4) . . 1_556 112.20(10) yes
O(3) V O(4) . . 1_556 107.7(2) yes
O(2) V O(4) 7_555 . 1_556 112.20(10) ?
O(2) K O(3) . . . 54.90(10) ?
O(2) K O(2) . . 7_565 72.70(10) ?
O(3) K O(2) . . 7_565 126.00(10) ?
O(2) K O(3) 7_565 7_565 1_565 126.00(10) ?
O(3) K O(3) . . 1_565 157.50(10) ?
O(2) K O(3) 7_565 . 1_565 54.90(10) ?
O(2) K O(3) . . 1_565 101.40(10) ?
O(3) K O(3) . . 1_565 79.00(10) ?
O(2) K O(3) 7_565 . 1_565 101.40(10) ?
O(3) K O(3) 1_565 . 1_565 79.00(10) ?
O(2) K O(3) . . 4_557 92.00(10) ?
O(3) K O(3) . . 4_557 101.20(10) ?
O(2) K O(3) 7_565 . 4_557 92.00(10) ?
O(3) K O(3) 1_565 . 4_557 101.20(10) ?
O(3) K O(3) 1_565 . 4_557 163.30(10) ?
O(2) K O(4) . . 4_556 141.00(10) ?
O(3) K O(4) . . 4_556 86.60(10) ?
O(2) K O(4) 7_565 . 4_556 141.00(10) ?
O(3) K O(4) 1_565 . 4_556 86.60(10) ?
O(3) K O(4) 1_565 . 4_556 60.60(10) ?
O(3) K O(4) 4_557 . 4_556 102.70(10) ?
Mn(1) O(1) Mn(2) . . 1_554 96.20(10) ?
Mn(1) O(1) Mn(2) . . 3_556 96.20(10) ?
Mn(2) O(1) Mn(2) 1_554 . 3_556 99.30(10) ?
Mn(1) O(1) H . . 1_554 113.0(2) ?
Mn(2) O(1) H 1_554 . 1_554 123.10(10) ?
Mn(2) O(1) H 3_556 . 1_554 123.10(10) ?
V O(2) Mn(1) . . 2_556 125.60(10) ?
V O(2) Mn(2) . . 4_556 125.40(10) ?
Mn(1) O(2) Mn(2) 2_556 . 4_556 89.70(10) ?
Mn(2) O(4) Mn(2) 2_545 . 4_556 83.60(10) ?
Mn(2) O(4) V 2_545 . 1_554 128.80(10) ?
Mn(2) O(4) V 4_556 . 1_554 128.80(10) ?

loop_
_geom_bond_atom_site_label_1
_geom_bond_atom_site_label_2
_geom_bond_site_symmetry_2
_geom_bond_distance
_geom_bond_publ_flag
Mn(1) Mn(2) . 3.1530(10) ?
Mn(1) O(1) . 2.101(3) yes
Mn(1) Mn(2) 1_554 3.1530(10) ?
Mn(1) Mn(2) 3_555 3.1530(10) ?
Mn(1) Mn(2) 3_556 3.1530(10) ?
Mn(1) O(1) 3_555 2.101(3) ?
Mn(1) O(2) 2_444 2.245(2) yes
Mn(1) O(2) 4_556 2.245(2) ?
Mn(1) O(2) 6_546 2.245(2) ?
Mn(1) O(2) 8_454 2.245(2) ?
Mn(2) Mn(2) 3_566 2.9020(10) ?
Mn(2) O(1) 1_556 2.136(2) yes
Mn(2) O(1) 3_555 2.136(2) ?
Mn(2) O(2) 4_556 2.226(2) yes
Mn(2) O(2) 8_455 2.226(2) ?
Mn(2) O(4) 2_455 2.178(2) yes
Mn(2) O(4) 4_556 2.178(2) ?
V O(2) . 1.739(2) yes
V O(3) . 1.678(3) yes
V O(2) 7_555 1.739(2) yes
V O(4) 1_556 1.751(3) yes
K O(2) . 2.786(2) yes
K O(3) . 3.1400(10) yes
K O(2) 7_565 2.786(2) yes
K O(3) 1_565 3.1400(10) yes
K O(3) 4_557 2.705(4) yes
K O(3) 4_556 2.753(3) yes
K O(4) 4_556 2.781(3) yes
O(1) H 1_554 0.993(2) yes
